data_7153020
loop_
_publ_author_name
'Xia, Likai'
'Lee, Yong Rok'

_publ_section_title
;
 Efficient one-step synthesis of pyrrolo[3,4-c]quinoline-1,3-dione
 derivatives by organocatalytic cascade reactions of isatins and
 \b-ketoamides.
;
_journal_issue 32
_journal_name_full 'Organic &amp; biomolecular chemistry'
_journal_page_first 5254
_journal_page_last 5263
_journal_paper_doi 10.1039/c3ob40791h
_journal_volume 11
_journal_year 2013
_chemical_formula_moiety 'C19 H13 Cl N2 O3'
_chemical_formula_sum 'C19 H13 Cl N2 O3'
_chemical_formula_weight 352.76
_chemical_name_systematic
;
?
;
_space_group_IT_number 14
_symmetry_cell_setting monoclinic
_symmetry_space_group_name_Hall '-P 2ybc'
_symmetry_space_group_name_H-M 'P 1 21/c 1'
_atom_sites_solution_hydrogens geom
_atom_sites_solution_primary direct
_atom_sites_solution_secondary difmap
_audit_creation_method SHELXTL
_cell_angle_alpha 90.00
_cell_angle_beta 97.891(3)
_cell_angle_gamma 90.00
_cell_formula_units_Z 4
_cell_length_a 12.3101(17)
_cell_length_b 8.8146(13)
_cell_length_c 14.675(2)
_cell_measurement_reflns_used 3216
_cell_measurement_temperature 200(2)
_cell_measurement_theta_max 28.18
_cell_measurement_theta_min 2.70
_cell_volume 1577.3(4)
_computing_cell_refinement 'Bruker SMART'
_computing_data_collection 'Bruker SMART'
_computing_data_reduction 'Bruker SAINT'
_computing_molecular_graphics 'Bruker SHELXTL'
_computing_publication_material 'Bruker SHELXTL'
_computing_structure_refinement 'Bruker SHELXTL'
_computing_structure_solution 'Bruker SHELXTL'
_diffrn_ambient_temperature 200(2)
_diffrn_measured_fraction_theta_full 0.998
_diffrn_measured_fraction_theta_max 0.998
_diffrn_measurement_device_type 'CCD area detector'
_diffrn_measurement_method 'phi and omega scans'
_diffrn_radiation_monochromator graphite
_diffrn_radiation_source 'fine-focus sealed tube'
_diffrn_radiation_type MoK\a
_diffrn_radiation_wavelength 0.71073
_diffrn_reflns_av_R_equivalents 0.0464
_diffrn_reflns_av_sigmaI/netI 0.0798
_diffrn_reflns_limit_h_max 16
_diffrn_reflns_limit_h_min -16
_diffrn_reflns_limit_k_max 11
_diffrn_reflns_limit_k_min -7
_diffrn_reflns_limit_l_max 18
_diffrn_reflns_limit_l_min -19
_diffrn_reflns_number 11357
_diffrn_reflns_theta_full 28.33
_diffrn_reflns_theta_max 28.33
_diffrn_reflns_theta_min 1.67
_exptl_absorpt_coefficient_mu 0.264
_exptl_absorpt_correction_type none
_exptl_crystal_colour orange
_exptl_crystal_density_diffrn 1.486
_exptl_crystal_density_method 'not measured'
_exptl_crystal_description block
_exptl_crystal_F_000 728
_exptl_crystal_size_max 0.28
_exptl_crystal_size_mid 0.20
_exptl_crystal_size_min 0.17
_refine_diff_density_max 0.414
_refine_diff_density_min -0.531
_refine_diff_density_rms 0.084
_refine_ls_extinction_method none
_refine_ls_goodness_of_fit_ref 1.079
_refine_ls_hydrogen_treatment constr
_refine_ls_matrix_type full
_refine_ls_number_parameters 228
_refine_ls_number_reflns 3924
_refine_ls_number_restraints 0
_refine_ls_restrained_S_all 1.079
_refine_ls_R_factor_all 0.1194
_refine_ls_R_factor_gt 0.0498
_refine_ls_shift/su_max 0.000
_refine_ls_shift/su_mean 0.000
_refine_ls_structure_factor_coef Fsqd
_refine_ls_weighting_details 'calc w=1/[\s^2^(Fo^2^)+(0.0677P)^2^+0.1208P] where P=(Fo^2^+2Fc^2^)/3'
_refine_ls_weighting_scheme calc
_refine_ls_wR_factor_gt 0.1131
_refine_ls_wR_factor_ref 0.1728
_reflns_number_gt 1892
_reflns_number_total 3924
_reflns_threshold_expression >2sigma(I)
_cod_data_source_file c3ob40791h.txt
_cod_data_source_block No10
_cod_depositor_comments
;
The following automatic conversions were performed:

'_symmetry_cell_setting' value 'Monoclinic' changed to 'monoclinic'
according to /home/saulius/struct/CIF-dictionaries/cif_core.dic
dictionary named 'cif_core.dic' version 2.4.2 from 2011-04-26.

Automatic conversion script
Id: cif_fix_values 1891 2012-01-12 08:04:46Z andrius 
;
_cod_original_sg_symbol_H-M P2(1)/c
_cod_database_code 7153020

loop_
_symmetry_equiv_pos_as_xyz
'x, y, z'
'-x, y+1/2, -z+1/2'
'-x, -y, -z'
'x, -y-1/2, z-1/2'

loop_
_atom_site_label
_atom_site_type_symbol
_atom_site_fract_x
_atom_site_fract_y
_atom_site_fract_z
_atom_site_U_iso_or_equiv
_atom_site_adp_type
_atom_site_occupancy
_atom_site_symmetry_multiplicity
_atom_site_calc_flag
_atom_site_refinement_flags
N1 N 0.30822(19) 0.4670(3) 0.67932(15) 0.0330(6) Uani 1 1 d .
C1 C 0.2245(2) 0.3673(4) 0.6952(2) 0.0344(7) Uani 1 1 d .
O1 O 0.21370(17) 0.3121(3) 0.76881(14) 0.0429(6) Uani 1 1 d .
C2 C 0.2965(3) 0.5123(4) 0.5863(2) 0.0366(8) Uani 1 1 d .
O2 O 0.35782(18) 0.5975(3) 0.55441(15) 0.0494(6) Uani 1 1 d .
C3 C 0.1958(2) 0.4340(3) 0.54109(19) 0.0315(7) Uani 1 1 d .
C4 C 0.1546(2) 0.3477(3) 0.6050(2) 0.0317(7) Uani 1 1 d .
C5 C 0.0589(2) 0.2588(3) 0.5815(2) 0.0320(7) Uani 1 1 d .
C6 C 0.0134(2) 0.1624(4) 0.6426(2) 0.0368(7) Uani 1 1 d .
H6 H 0.0452 0.1552 0.7051 0.044 Uiso 1 1 calc R
C7 C -0.0780(2) 0.0788(4) 0.6101(2) 0.0419(8) Uani 1 1 d .
H7 H -0.1079 0.0105 0.6501 0.050 Uiso 1 1 calc R
C8 C -0.1279(2) 0.0930(4) 0.5183(2) 0.0422(8) Uani 1 1 d .
H8 H -0.1919 0.0358 0.4974 0.051 Uiso 1 1 calc R
C9 C -0.0857(3) 0.1874(4) 0.4593(2) 0.0385(8) Uani 1 1 d .
Cl1 Cl -0.14819(7) 0.20222(11) 0.34645(6) 0.0510(3) Uani 1 1 d .
C10 C 0.0122(2) 0.2730(3) 0.4878(2) 0.0336(7) Uani 1 1 d .
N2 N 0.0533(2) 0.3607(3) 0.42360(17) 0.0375(6) Uani 1 1 d .
C11 C 0.1448(2) 0.4394(4) 0.4484(2) 0.0362(7) Uani 1 1 d .
C12 C 0.1892(3) 0.5300(4) 0.3763(2) 0.0449(9) Uani 1 1 d .
H12A H 0.2467 0.4719 0.3520 0.067 Uiso 1 1 calc R
H12B H 0.2201 0.6250 0.4032 0.067 Uiso 1 1 calc R
H12C H 0.1301 0.5527 0.3264 0.067 Uiso 1 1 calc R
C13 C 0.3901(2) 0.5237(4) 0.7500(2) 0.0354(7) Uani 1 1 d .
C14 C 0.3593(2) 0.6059(4) 0.8221(2) 0.0368(8) Uani 1 1 d .
H14 H 0.2839 0.6285 0.8228 0.044 Uiso 1 1 calc R
C15 C 0.4360(2) 0.6560(4) 0.8935(2) 0.0360(7) Uani 1 1 d .
H15 H 0.4137 0.7122 0.9429 0.043 Uiso 1 1 calc R
C16 C 0.5462(2) 0.6231(4) 0.8919(2) 0.0367(8) Uani 1 1 d .
O3 O 0.62831(17) 0.6651(3) 0.95935(15) 0.0478(6) Uani 1 1 d .
C17 C 0.5967(3) 0.7350(4) 1.0398(2) 0.0485(9) Uani 1 1 d .
H17A H 0.5664 0.8359 1.0240 0.073 Uiso 1 1 calc R
H17B H 0.6610 0.7444 1.0869 0.073 Uiso 1 1 calc R
H17C H 0.5410 0.6725 1.0636 0.073 Uiso 1 1 calc R
C18 C 0.5777(3) 0.5448(4) 0.8180(2) 0.0464(9) Uani 1 1 d .
H18 H 0.6533 0.5264 0.8155 0.056 Uiso 1 1 calc R
C19 C 0.5000(3) 0.4931(4) 0.7478(2) 0.0453(9) Uani 1 1 d .
H19 H 0.5219 0.4368 0.6982 0.054 Uiso 1 1 calc R

loop_
_atom_site_aniso_label
_atom_site_aniso_U_11
_atom_site_aniso_U_22
_atom_site_aniso_U_33
_atom_site_aniso_U_23
_atom_site_aniso_U_13
_atom_site_aniso_U_12
N1 0.0322(13) 0.0382(16) 0.0269(13) -0.0013(11) -0.0017(10) -0.0042(12)
C1 0.0331(17) 0.0360(19) 0.0338(17) 0.0004(14) 0.0035(13) 0.0018(14)
O1 0.0428(13) 0.0503(15) 0.0337(12) 0.0042(11) -0.0017(10) -0.0079(11)
C2 0.0387(18) 0.0354(19) 0.0361(17) -0.0041(15) 0.0064(14) 0.0023(15)
O2 0.0482(14) 0.0540(16) 0.0458(14) 0.0022(12) 0.0054(11) -0.0143(12)
C3 0.0305(16) 0.0327(18) 0.0295(15) -0.0011(13) -0.0022(12) 0.0035(14)
C4 0.0319(16) 0.0261(17) 0.0365(16) -0.0026(13) 0.0029(13) 0.0035(13)
C5 0.0284(15) 0.0272(17) 0.0400(17) -0.0007(14) 0.0029(13) 0.0058(13)
C6 0.0357(17) 0.0371(19) 0.0375(17) -0.0002(14) 0.0049(14) 0.0042(15)
C7 0.0332(17) 0.038(2) 0.055(2) 0.0006(16) 0.0106(15) -0.0014(15)
C8 0.0311(17) 0.044(2) 0.049(2) -0.0101(17) -0.0033(15) 0.0014(16)
C9 0.0395(18) 0.0351(19) 0.0407(18) -0.0062(15) 0.0045(14) 0.0062(15)
Cl1 0.0463(5) 0.0566(6) 0.0451(5) -0.0099(4) -0.0113(4) 0.0037(4)
C10 0.0298(16) 0.0312(18) 0.0376(17) -0.0038(14) -0.0040(13) 0.0031(14)
N2 0.0402(15) 0.0340(16) 0.0369(14) -0.0013(12) 0.0003(12) 0.0047(13)
C11 0.0388(17) 0.0317(18) 0.0377(17) -0.0012(14) 0.0041(14) 0.0037(15)
C12 0.057(2) 0.040(2) 0.0359(18) 0.0005(15) -0.0003(16) 0.0006(17)
C13 0.0301(16) 0.0400(19) 0.0342(16) -0.0024(14) -0.0020(13) -0.0043(14)
C14 0.0285(16) 0.044(2) 0.0371(17) -0.0068(15) 0.0003(13) -0.0003(15)
C15 0.0351(17) 0.040(2) 0.0317(16) -0.0023(14) 0.0001(13) -0.0033(14)
C16 0.0293(16) 0.042(2) 0.0355(16) 0.0045(15) -0.0084(13) -0.0063(14)
O3 0.0358(12) 0.0581(17) 0.0462(13) -0.0089(12) -0.0066(10) -0.0088(11)
C17 0.049(2) 0.054(2) 0.0389(19) -0.0032(17) -0.0083(16) -0.0166(18)
C18 0.0291(17) 0.057(2) 0.052(2) -0.0102(18) 0.0034(15) 0.0001(16)
C19 0.0364(18) 0.053(2) 0.0454(19) -0.0129(17) 0.0035(15) 0.0022(17)

loop_
_atom_type_symbol
_atom_type_description
_atom_type_scat_dispersion_real
_atom_type_scat_dispersion_imag
_atom_type_scat_source
C C 0.0033 0.0016 'International Tables Vol C Tables 4.2.6.8 and 6.1.1.4'
H H 0.0000 0.0000 'International Tables Vol C Tables 4.2.6.8 and 6.1.1.4'
N N 0.0061 0.0033 'International Tables Vol C Tables 4.2.6.8 and 6.1.1.4'
O O 0.0106 0.0060 'International Tables Vol C Tables 4.2.6.8 and 6.1.1.4'
Cl Cl 0.1484 0.1585 'International Tables Vol C Tables 4.2.6.8 and 6.1.1.4'

loop_
_geom_angle_atom_site_label_1
_geom_angle_atom_site_label_2
_geom_angle_atom_site_label_3
_geom_angle
C1 N1 C2 111.1(2)
C1 N1 C13 124.0(2)
C2 N1 C13 124.7(3)
O1 C1 N1 125.2(3)
O1 C1 C4 128.9(3)
N1 C1 C4 105.9(2)
O2 C2 N1 124.5(3)
O2 C2 C3 130.0(3)
N1 C2 C3 105.5(3)
C4 C3 C11 121.5(3)
C4 C3 C2 108.6(3)
C11 C3 C2 129.9(3)
C3 C4 C5 121.2(3)
C3 C4 C1 108.9(3)
C5 C4 C1 129.9(3)
C6 C5 C4 124.7(3)
C6 C5 C10 121.8(3)
C4 C5 C10 113.5(3)
C7 C6 C5 118.8(3)
C7 C6 H6 120.6
C5 C6 H6 120.6
C6 C7 C8 120.9(3)
C6 C7 H7 119.6
C8 C7 H7 119.6
C9 C8 C7 120.7(3)
C9 C8 H8 119.6
C7 C8 H8 119.6
C8 C9 C10 121.1(3)
C8 C9 Cl1 119.9(3)
C10 C9 Cl1 119.0(3)
N2 C10 C5 125.3(3)
N2 C10 C9 118.1(3)
C5 C10 C9 116.6(3)
C11 N2 C10 119.1(3)
N2 C11 C3 119.4(3)
N2 C11 C12 117.8(3)
C3 C11 C12 122.8(3)
C11 C12 H12A 109.5
C11 C12 H12B 109.5
H12A C12 H12B 109.5
C11 C12 H12C 109.5
H12A C12 H12C 109.5
H12B C12 H12C 109.5
C14 C13 C19 119.6(3)
C14 C13 N1 119.9(3)
C19 C13 N1 120.5(3)
C13 C14 C15 121.2(3)
C13 C14 H14 119.4
C15 C14 H14 119.4
C14 C15 C16 119.2(3)
C14 C15 H15 120.4
C16 C15 H15 120.4
O3 C16 C18 116.3(3)
O3 C16 C15 124.0(3)
C18 C16 C15 119.7(3)
C16 O3 C17 117.1(2)
O3 C17 H17A 109.5
O3 C17 H17B 109.5
H17A C17 H17B 109.5
O3 C17 H17C 109.5
H17A C17 H17C 109.5
H17B C17 H17C 109.5
C19 C18 C16 120.6(3)
C19 C18 H18 119.7
C16 C18 H18 119.7
C18 C19 C13 119.8(3)
C18 C19 H19 120.1
C13 C19 H19 120.1

loop_
_geom_bond_atom_site_label_1
_geom_bond_atom_site_label_2
_geom_bond_distance
N1 C1 1.398(4)
N1 C2 1.411(4)
N1 C13 1.433(4)
C1 O1 1.208(3)
C1 C4 1.487(4)
C2 O2 1.204(4)
C2 C3 1.493(4)
C3 C4 1.359(4)
C3 C11 1.419(4)
C4 C5 1.417(4)
C5 C6 1.406(4)
C5 C10 1.420(4)
C6 C7 1.374(4)
C6 H6 0.9500
C7 C8 1.408(4)
C7 H7 0.9500
C8 C9 1.354(5)
C8 H8 0.9500
C9 C10 1.435(4)
C9 Cl1 1.733(3)
C10 N2 1.369(4)
N2 C11 1.330(4)
C11 C12 1.488(4)
C12 H12A 0.9800
C12 H12B 0.9800
C12 H12C 0.9800
C13 C14 1.378(4)
C13 C19 1.384(4)
C14 C15 1.383(4)
C14 H14 0.9500
C15 C16 1.391(4)
C15 H15 0.9500
C16 O3 1.365(3)
C16 C18 1.385(4)
O3 C17 1.433(4)
C17 H17A 0.9800
C17 H17B 0.9800
C17 H17C 0.9800
C18 C19 1.384(4)
C18 H18 0.9500
C19 H19 0.9500

loop_
_geom_torsion_atom_site_label_1
_geom_torsion_atom_site_label_2
_geom_torsion_atom_site_label_3
_geom_torsion_atom_site_label_4
_geom_torsion
C2 N1 C1 O1 -179.1(3)
C13 N1 C1 O1 -3.3(5)
C2 N1 C1 C4 0.2(3)
C13 N1 C1 C4 176.0(3)
C1 N1 C2 O2 -179.8(3)
C13 N1 C2 O2 4.4(5)
C1 N1 C2 C3 0.5(3)
C13 N1 C2 C3 -175.3(3)
O2 C2 C3 C4 179.3(3)
N1 C2 C3 C4 -1.0(3)
O2 C2 C3 C11 -0.3(6)
N1 C2 C3 C11 179.4(3)
C11 C3 C4 C5 0.2(4)
C2 C3 C4 C5 -179.4(3)
C11 C3 C4 C1 -179.2(3)
C2 C3 C4 C1 1.1(3)
O1 C1 C4 C3 178.4(3)
N1 C1 C4 C3 -0.8(3)
O1 C1 C4 C5 -0.9(5)
N1 C1 C4 C5 179.8(3)
C3 C4 C5 C6 177.6(3)
C1 C4 C5 C6 -3.1(5)
C3 C4 C5 C10 -1.2(4)
C1 C4 C5 C10 178.0(3)
C4 C5 C6 C7 -178.0(3)
C10 C5 C6 C7 0.7(4)
C5 C6 C7 C8 -2.3(5)
C6 C7 C8 C9 1.3(5)
C7 C8 C9 C10 1.4(5)
C7 C8 C9 Cl1 179.7(2)
C6 C5 C10 N2 -178.0(3)
C4 C5 C10 N2 0.9(4)
C6 C5 C10 C9 1.8(4)
C4 C5 C10 C9 -179.3(3)
C8 C9 C10 N2 177.0(3)
Cl1 C9 C10 N2 -1.3(4)
C8 C9 C10 C5 -2.9(4)
Cl1 C9 C10 C5 178.9(2)
C5 C10 N2 C11 0.6(5)
C9 C10 N2 C11 -179.2(3)
C10 N2 C11 C3 -1.7(4)
C10 N2 C11 C12 178.2(3)
C4 C3 C11 N2 1.4(5)
C2 C3 C11 N2 -179.1(3)
C4 C3 C11 C12 -178.6(3)
C2 C3 C11 C12 1.0(5)
C1 N1 C13 C14 -59.6(4)
C2 N1 C13 C14 115.6(3)
C1 N1 C13 C19 118.6(3)
C2 N1 C13 C19 -66.2(4)
C19 C13 C14 C15 -1.3(5)
N1 C13 C14 C15 176.9(3)
C13 C14 C15 C16 0.2(5)
C14 C15 C16 O3 -179.0(3)
C14 C15 C16 C18 1.8(5)
C18 C16 O3 C17 -175.0(3)
C15 C16 O3 C17 5.8(4)
O3 C16 C18 C19 177.8(3)
C15 C16 C18 C19 -2.9(5)
C16 C18 C19 C13 1.9(5)
C14 C13 C19 C18 0.2(5)
N1 C13 C19 C18 -178.0(3)
